data_7153653
loop_
_publ_author_name
'Olbrich, Martin'
'Mayer, Peter'
'Trauner, Dirk'

_publ_section_title
;
 A step toward polytwistane: synthesis and characterization of
 C2-symmetric tritwistane.
;
_journal_issue 1
_journal_name_full 'Organic &amp; biomolecular chemistry'
_journal_page_first 108
_journal_page_last 112
_journal_paper_doi 10.1039/c3ob42152j
_journal_volume 12
_journal_year 2014
_chemical_formula_moiety 'C14 H14 Cl4 O'
_chemical_formula_sum 'C14 H14 Cl4 O'
_chemical_formula_weight 340.071
_space_group_IT_number 2
_symmetry_cell_setting triclinic
_symmetry_Int_Tables_number 2
_symmetry_space_group_name_Hall '-P 1'
_symmetry_space_group_name_H-M 'P -1'
_atom_sites_solution_hydrogens geom
_atom_sites_solution_primary direct
_atom_sites_solution_secondary difmap
_audit_block_code C14H14Cl4O_qn075_trauner
_audit_creation_date 02-Mar-12
_audit_creation_method 'form98_non/compatible with shelxl97-2'
_audit_update_record 02-Mar-12
_cell_angle_alpha 89.290(2)
_cell_angle_beta 85.351(3)
_cell_angle_gamma 89.283(3)
_cell_formula_units_Z 2
_cell_length_a 6.5349(2)
_cell_length_b 8.8020(4)
_cell_length_c 11.7531(5)
_cell_measurement_reflns_used 2913
_cell_measurement_temperature 173(2)
_cell_measurement_theta_max 27.485
_cell_measurement_theta_min 3.134
_cell_volume 673.72(5)
_computing_cell_refinement 'HKL Scalepack (Otwinowski & Minor 1997)'
_computing_data_collection 'Collect (Bruker AXS BV, 1997-2004)'
_computing_data_reduction 'HKL Denzo and Scalepack (Otwinowski & Minor 1997)'
_computing_structure_refinement
;
Sheldrick, G. M. (2008).
<i>Acta Cryst.</i> A<b>64</b>, 112--122.
;
_computing_structure_solution
;
A. Altomare, M. C. Burla, M. Camalli, G. L. Cascarano, C. Giacovazzo, A.
Guagliardi, A. G. G. Moliterni, G. Polidori, R. Spagna: SIR97: a new tool for
crystal structure determination and refinement; J. Appl. Crystallogr. 1999,
32, 115-119.
;
_diffrn_ambient_temperature 173(2)
_diffrn_detector_area_resol_mean 9
_diffrn_measured_fraction_theta_full 0.992
_diffrn_measured_fraction_theta_max 0.992
_diffrn_measurement_device '95mm CCD camera on \k-goniostat'
_diffrn_measurement_device_type KappaCCD
_diffrn_measurement_method 'CCD; rotation images; thick slices'
_diffrn_orient_matrix_type 'by Bruker AXS Collect from scalepack cell'
_diffrn_orient_matrix_UB_11 0.1303297
_diffrn_orient_matrix_UB_12 -0.0584504
_diffrn_orient_matrix_UB_13 0.0080771
_diffrn_orient_matrix_UB_21 -0.0624230
_diffrn_orient_matrix_UB_22 -0.0486156
_diffrn_orient_matrix_UB_23 0.0717337
_diffrn_orient_matrix_UB_31 -0.0518848
_diffrn_orient_matrix_UB_32 -0.0844461
_diffrn_orient_matrix_UB_33 -0.0455756
_diffrn_radiation_collimation 0.20
_diffrn_radiation_monochromator 'MONTEL, graded multilayered X-ray optics'
_diffrn_radiation_source 'rotating anode'
_diffrn_radiation_type MoK\a
_diffrn_radiation_wavelength 0.71073
_diffrn_reflns_av_R_equivalents 0.0208
_diffrn_reflns_av_sigmaI/netI 0.0318
_diffrn_reflns_limit_h_max 8
_diffrn_reflns_limit_h_min -8
_diffrn_reflns_limit_k_max 10
_diffrn_reflns_limit_k_min -11
_diffrn_reflns_limit_l_max 15
_diffrn_reflns_limit_l_min -15
_diffrn_reflns_number 5617
_diffrn_reflns_theta_full 27.60
_diffrn_reflns_theta_max 27.60
_diffrn_reflns_theta_min 3.45
_diffrn_source_current 55.00
_diffrn_source_power 3.025
_diffrn_source_type 'FR 591 generator'
_diffrn_source_voltage 55.00
_exptl_absorpt_coefficient_mu 0.865
_exptl_absorpt_correction_type none
_exptl_crystal_colour colourless
_exptl_crystal_density_diffrn 1.67639(12)
_exptl_crystal_density_method 'not measured'
_exptl_crystal_description block
_exptl_crystal_F_000 348
_exptl_crystal_size_max 0.23
_exptl_crystal_size_mid 0.12
_exptl_crystal_size_min 0.09
_refine_diff_density_max 0.681
_refine_diff_density_min -0.253
_refine_diff_density_rms 0.065
_refine_ls_extinction_method none
_refine_ls_goodness_of_fit_ref 1.041
_refine_ls_hydrogen_treatment constr
_refine_ls_matrix_type full
_refine_ls_number_parameters 172
_refine_ls_number_reflns 3112
_refine_ls_number_restraints 0
_refine_ls_restrained_S_all 1.041
_refine_ls_R_factor_all 0.0404
_refine_ls_R_factor_gt 0.0326
_refine_ls_shift/su_max 0.001
_refine_ls_shift/su_mean 0.000
_refine_ls_structure_factor_coef Fsqd
_refine_ls_weighting_details 'calc w=1/[\s^2^(Fo^2^)+(0.0296P)^2^+0.6114P] where P=(Fo^2^+2Fc^2^)/3'
_refine_ls_weighting_scheme calc
_refine_ls_wR_factor_gt 0.0775
_refine_ls_wR_factor_ref 0.0820
_reflns_number_gt 2682
_reflns_number_total 3112
_reflns_threshold_expression >2sigma(I)
_cod_data_source_file c3ob42152j.txt
_cod_data_source_block qn075
_cod_database_code 7153653

loop_
_symmetry_equiv_pos_as_xyz
'x, y, z'
'-x, -y, -z'

loop_
_atom_site_label
_atom_site_type_symbol
_atom_site_fract_x
_atom_site_fract_y
_atom_site_fract_z
_atom_site_U_iso_or_equiv
_atom_site_adp_type
_atom_site_occupancy
_atom_site_symmetry_multiplicity
_atom_site_calc_flag
_atom_site_refinement_flags
Cl1 Cl 0.78180(8) 0.36418(6) 0.48694(4) 0.03120(13) Uani 1 1 d .
Cl2 Cl 1.04715(7) 0.51121(5) 0.25027(4) 0.02744(13) Uani 1 1 d .
Cl3 Cl 1.10835(7) 0.29199(6) 0.04725(4) 0.02686(13) Uani 1 1 d .
Cl4 Cl 0.65957(7) 0.23386(6) -0.01593(4) 0.02648(12) Uani 1 1 d .
O1 O 1.1484(2) -0.01873(18) 0.33083(13) 0.0317(3) Uani 1 1 d .
C1 C 0.7443(3) 0.3212(2) 0.34090(15) 0.0213(4) Uani 1 1 d .
C2 C 0.9532(3) 0.3223(2) 0.27044(15) 0.0198(4) Uani 1 1 d .
H2 H 1.0534 0.2630 0.3139 0.024 Uiso 1 1 calc R
C3 C 0.9231(3) 0.2351(2) 0.15795(15) 0.0190(4) Uani 1 1 d .
C4 C 0.6951(3) 0.2626(2) 0.13242(15) 0.0194(4) Uani 1 1 d .
C5 C 0.6094(3) 0.4200(2) 0.16364(17) 0.0226(4) Uani 1 1 d .
H5A H 0.4706 0.4327 0.1366 0.027 Uiso 1 1 calc R
H5B H 0.6990 0.4990 0.1263 0.027 Uiso 1 1 calc R
C6 C 0.5985(3) 0.4380(2) 0.29370(17) 0.0248(4) Uani 1 1 d .
H6A H 0.6393 0.5419 0.3131 0.030 Uiso 1 1 calc R
H6B H 0.4566 0.4210 0.3272 0.030 Uiso 1 1 calc R
C7 C 0.6491(3) 0.1629(2) 0.33436(15) 0.0192(4) Uani 1 1 d .
H7 H 0.5167 0.1631 0.3834 0.023 Uiso 1 1 calc R
C8 C 0.5984(3) 0.1338(2) 0.20693(15) 0.0186(4) Uani 1 1 d .
H8 H 0.4480 0.1232 0.1991 0.022 Uiso 1 1 calc R
C9 C 0.7232(3) -0.0052(2) 0.16482(16) 0.0220(4) Uani 1 1 d .
H9 H 0.7042 -0.0231 0.0825 0.026 Uiso 1 1 calc R
C10 C 0.9420(3) 0.0567(2) 0.17808(16) 0.0215(4) Uani 1 1 d .
H10 H 1.0475 0.0091 0.1228 0.026 Uiso 1 1 calc R
C11 C 0.9830(3) 0.0219(2) 0.30080(16) 0.0222(4) Uani 1 1 d .
C12 C 0.7863(3) 0.0344(2) 0.37770(16) 0.0226(4) Uani 1 1 d .
H12 H 0.8153 0.0504 0.4589 0.027 Uiso 1 1 calc R
C13 C 0.6775(3) -0.1181(2) 0.36348(17) 0.0277(4) Uani 1 1 d .
H13A H 0.7515 -0.2011 0.4010 0.033 Uiso 1 1 calc R
H13B H 0.5353 -0.1128 0.3993 0.033 Uiso 1 1 calc R
C14 C 0.6755(3) -0.1491(2) 0.23502(17) 0.0281(4) Uani 1 1 d .
H14A H 0.7788 -0.2288 0.2127 0.034 Uiso 1 1 calc R
H14B H 0.5389 -0.1869 0.2189 0.034 Uiso 1 1 calc R

loop_
_atom_site_aniso_label
_atom_site_aniso_U_11
_atom_site_aniso_U_22
_atom_site_aniso_U_33
_atom_site_aniso_U_23
_atom_site_aniso_U_13
_atom_site_aniso_U_12
Cl1 0.0395(3) 0.0353(3) 0.0192(2) -0.0082(2) -0.00280(19) -0.0041(2)
Cl2 0.0248(2) 0.0235(2) 0.0343(3) -0.00056(19) -0.00329(19) -0.00665(18)
Cl3 0.0225(2) 0.0348(3) 0.0222(2) 0.00337(19) 0.00468(17) -0.00280(19)
Cl4 0.0292(2) 0.0337(3) 0.0171(2) 0.00248(19) -0.00631(17) -0.00056(19)
O1 0.0256(7) 0.0383(9) 0.0317(8) 0.0084(7) -0.0072(6) 0.0050(6)
C1 0.0232(9) 0.0246(10) 0.0160(8) -0.0041(7) -0.0010(7) -0.0027(7)
C2 0.0194(8) 0.0189(9) 0.0216(9) -0.0007(7) -0.0036(7) -0.0026(7)
C3 0.0165(8) 0.0230(9) 0.0171(8) 0.0008(7) 0.0006(6) -0.0009(7)
C4 0.0194(8) 0.0241(9) 0.0150(8) 0.0006(7) -0.0034(6) -0.0012(7)
C5 0.0198(9) 0.0202(9) 0.0279(10) 0.0033(8) -0.0043(7) 0.0026(7)
C6 0.0247(9) 0.0217(9) 0.0277(10) -0.0034(8) -0.0002(8) 0.0028(7)
C7 0.0189(8) 0.0233(9) 0.0153(8) 0.0000(7) 0.0000(6) -0.0011(7)
C8 0.0178(8) 0.0202(9) 0.0183(8) 0.0000(7) -0.0037(6) -0.0023(7)
C9 0.0262(9) 0.0211(9) 0.0189(9) -0.0015(7) -0.0026(7) -0.0018(7)
C10 0.0223(9) 0.0242(9) 0.0178(9) -0.0004(7) -0.0003(7) 0.0029(7)
C11 0.0250(9) 0.0182(9) 0.0237(9) 0.0025(7) -0.0048(7) -0.0005(7)
C12 0.0258(9) 0.0254(10) 0.0170(9) 0.0020(7) -0.0032(7) -0.0011(8)
C13 0.0330(10) 0.0238(10) 0.0259(10) 0.0070(8) -0.0016(8) -0.0040(8)
C14 0.0383(11) 0.0201(10) 0.0263(10) 0.0006(8) -0.0049(8) -0.0043(8)

loop_
_atom_type_symbol
_atom_type_description
_atom_type_scat_dispersion_real
_atom_type_scat_dispersion_imag
_atom_type_scat_source
C C 0.0033 0.0016 'International Tables Vol C Tables 4.2.6.8 and 6.1.1.4'
H H 0.0000 0.0000 'International Tables Vol C Tables 4.2.6.8 and 6.1.1.4'
O O 0.0106 0.0060 'International Tables Vol C Tables 4.2.6.8 and 6.1.1.4'
Cl Cl 0.1484 0.1585 'International Tables Vol C Tables 4.2.6.8 and 6.1.1.4'

loop_
_exptl_crystal_face_index_h
_exptl_crystal_face_index_k
_exptl_crystal_face_index_l
_exptl_crystal_face_perp_dist
-5 0 -1 0.108000
5 0 1 0.098000
0 -3 -4 0.084000
1 12 16 0.029000
-1 12 -16 0.024000
0 -3 4 0.068000

loop_
_geom_angle_atom_site_label_1
_geom_angle_atom_site_label_2
_geom_angle_atom_site_label_3
_geom_angle
C6 C1 C2 110.54(15)
C6 C1 C7 108.55(15)
C2 C1 C7 109.13(15)
C6 C1 Cl1 109.67(13)
C2 C1 Cl1 109.15(12)
C7 C1 Cl1 109.79(12)
C1 C2 C3 106.44(14)
C1 C2 Cl2 111.21(13)
C3 C2 Cl2 114.99(13)
C1 C2 H2 108.0
C3 C2 H2 108.0
Cl2 C2 H2 108.0
C4 C3 C2 106.20(14)
C4 C3 C10 104.74(14)
C2 C3 C10 110.65(14)
C4 C3 Cl3 115.13(12)
C2 C3 Cl3 110.67(12)
C10 C3 Cl3 109.26(12)
C5 C4 C8 113.87(15)
C5 C4 C3 114.81(15)
C8 C4 C3 98.15(14)
C5 C4 Cl4 107.43(12)
C8 C4 Cl4 111.07(12)
C3 C4 Cl4 111.41(12)
C4 C5 C6 109.28(15)
C4 C5 H5A 109.8
C6 C5 H5A 109.8
C4 C5 H5B 109.8
C6 C5 H5B 109.8
H5A C5 H5B 108.3
C1 C6 C5 107.86(15)
C1 C6 H6A 110.1
C5 C6 H6A 110.1
C1 C6 H6B 110.1
C5 C6 H6B 110.1
H6A C6 H6B 108.4
C1 C7 C12 113.15(15)
C1 C7 C8 108.91(14)
C12 C7 C8 110.89(15)
C1 C7 H7 107.9
C12 C7 H7 107.9
C8 C7 H7 107.9
C9 C8 C4 102.66(14)
C9 C8 C7 107.46(14)
C4 C8 C7 107.54(14)
C9 C8 H8 112.8
C4 C8 H8 112.8
C7 C8 H8 112.8
C14 C9 C8 113.85(16)
C14 C9 C10 113.24(16)
C8 C9 C10 98.56(14)
C14 C9 H9 110.2
C8 C9 H9 110.2
C10 C9 H9 110.2
C11 C10 C9 105.17(15)
C11 C10 C3 110.41(15)
C9 C10 C3 105.03(14)
C11 C10 H10 111.9
C9 C10 H10 111.9
C3 C10 H10 111.9
O1 C11 C12 125.41(18)
O1 C11 C10 124.07(18)
C12 C11 C10 110.38(15)
C11 C12 C7 109.94(15)
C11 C12 C13 104.53(16)
C7 C12 C13 108.19(15)
C11 C12 H12 111.3
C7 C12 H12 111.3
C13 C12 H12 111.3
C14 C13 C12 108.22(15)
C14 C13 H13A 110.1
C12 C13 H13A 110.1
C14 C13 H13B 110.1
C12 C13 H13B 110.1
H13A C13 H13B 108.4
C9 C14 C13 110.90(16)
C9 C14 H14A 109.5
C13 C14 H14A 109.5
C9 C14 H14B 109.5
C13 C14 H14B 109.5
H14A C14 H14B 108.0

loop_
_geom_bond_atom_site_label_1
_geom_bond_atom_site_label_2
_geom_bond_distance
Cl1 C1 1.7988(18)
Cl2 C2 1.7864(18)
Cl3 C3 1.7755(18)
Cl4 C4 1.7989(18)
O1 C11 1.213(2)
C1 C6 1.523(3)
C1 C2 1.538(3)
C1 C7 1.539(3)
C2 C3 1.564(2)
C2 H2 1.0000
C3 C4 1.559(2)
C3 C10 1.590(3)
C4 C5 1.525(3)
C4 C8 1.535(2)
C5 C6 1.534(3)
C5 H5A 0.9900
C5 H5B 0.9900
C6 H6A 0.9900
C6 H6B 0.9900
C7 C12 1.542(3)
C7 C8 1.584(2)
C7 H7 1.0000
C8 C9 1.526(3)
C8 H8 1.0000
C9 C14 1.525(3)
C9 C10 1.557(3)
C9 H9 1.0000
C10 C11 1.515(3)
C10 H10 1.0000
C11 C12 1.514(3)
C12 C13 1.544(3)
C12 H12 1.0000
C13 C14 1.539(3)
C13 H13A 0.9900
C13 H13B 0.9900
C14 H14A 0.9900
C14 H14B 0.9900

loop_
_geom_torsion_atom_site_label_1
_geom_torsion_atom_site_label_2
_geom_torsion_atom_site_label_3
_geom_torsion_atom_site_label_4
_geom_torsion
C6 C1 C2 C3 -77.19(18)
C7 C1 C2 C3 42.12(19)
Cl1 C1 C2 C3 162.11(12)
C6 C1 C2 Cl2 48.76(18)
C7 C1 C2 Cl2 168.07(12)
Cl1 C1 C2 Cl2 -71.94(15)
C1 C2 C3 C4 30.44(19)
Cl2 C2 C3 C4 -93.18(15)
C1 C2 C3 C10 -82.68(17)
Cl2 C2 C3 C10 153.70(12)
C1 C2 C3 Cl3 156.06(12)
Cl2 C2 C3 Cl3 32.43(16)
C2 C3 C4 C5 35.8(2)
C10 C3 C4 C5 152.91(15)
Cl3 C3 C4 C5 -87.08(17)
C2 C3 C4 C8 -85.34(16)
C10 C3 C4 C8 31.80(16)
Cl3 C3 C4 C8 151.81(12)
C2 C3 C4 Cl4 158.15(12)
C10 C3 C4 Cl4 -84.70(15)
Cl3 C3 C4 Cl4 35.31(17)
C8 C4 C5 C6 45.9(2)
C3 C4 C5 C6 -66.18(19)
Cl4 C4 C5 C6 169.31(12)
C2 C1 C6 C5 46.8(2)
C7 C1 C6 C5 -72.88(18)
Cl1 C1 C6 C5 167.18(13)
C4 C5 C6 C1 20.3(2)
C6 C1 C7 C12 178.74(15)
C2 C1 C7 C12 58.20(19)
Cl1 C1 C7 C12 -61.40(18)
C6 C1 C7 C8 54.93(19)
C2 C1 C7 C8 -65.61(18)
Cl1 C1 C7 C8 174.79(12)
C5 C4 C8 C9 -175.25(14)
C3 C4 C8 C9 -53.45(16)
Cl4 C4 C8 C9 63.31(15)
C5 C4 C8 C7 -62.08(18)
C3 C4 C8 C7 59.73(16)
Cl4 C4 C8 C7 176.49(11)
C1 C7 C8 C9 119.10(16)
C12 C7 C8 C9 -6.04(19)
C1 C7 C8 C4 9.20(19)
C12 C7 C8 C4 -115.94(16)
C4 C8 C9 C14 173.10(15)
C7 C8 C9 C14 59.86(19)
C4 C8 C9 C10 52.91(16)
C7 C8 C9 C10 -60.32(16)
C14 C9 C10 C11 -34.6(2)
C8 C9 C10 C11 86.00(16)
C14 C9 C10 C3 -151.18(15)
C8 C9 C10 C3 -30.54(17)
C4 C3 C10 C11 -113.84(16)
C2 C3 C10 C11 0.2(2)
Cl3 C3 C10 C11 122.30(14)
C4 C3 C10 C9 -0.95(18)
C2 C3 C10 C9 113.10(15)
Cl3 C3 C10 C9 -124.80(13)
C9 C10 C11 O1 141.83(19)
C3 C10 C11 O1 -105.4(2)
C9 C10 C11 C12 -34.2(2)
C3 C10 C11 C12 78.65(18)
O1 C11 C12 C7 149.04(19)
C10 C11 C12 C7 -35.0(2)
O1 C11 C12 C13 -95.0(2)
C10 C11 C12 C13 80.87(18)
C1 C7 C12 C11 -64.7(2)
C8 C7 C12 C11 57.97(19)
C1 C7 C12 C13 -178.34(15)
C8 C7 C12 C13 -55.62(19)
C11 C12 C13 C14 -49.0(2)
C7 C12 C13 C14 68.1(2)
C8 C9 C14 C13 -48.4(2)
C10 C9 C14 C13 63.1(2)
C12 C13 C14 C9 -15.9(2)

loop_
_reflns_scale_group_code
_reflns_scale_meas_F
1 1.0
